data_4118520
loop_
_publ_author_name
'Kazuma Amaike'
'Kei Muto'
'Junichiro Yamaguchi'
'Kenichiro Itami'

_publ_section_title
;
 Decarbonylative C-H Coupling of Azoles and Aryl Esters: Unprecedented
 Nickel Catalysis and Application to the Synthesis of Muscoride A
;
_journal_name_full 'Journal of the American Chemical Society'
_journal_page_first 13573
_journal_page_last 13576
_journal_paper_doi 10.1021/ja306062c
_journal_volume 134
_journal_year 2012
_chemical_formula_sum 'C63 H104 Ni2 O4 P4'
_chemical_formula_weight 1165.75
_chemical_name_systematic
; 
 ? 
;
_space_group_IT_number 14
_symmetry_cell_setting monoclinic
_symmetry_space_group_name_Hall '-P 2yn'
_symmetry_space_group_name_H-M 'P 1 21/n 1'
_atom_sites_solution_hydrogens geom
_atom_sites_solution_primary direct
_atom_sites_solution_secondary difmap
_audit_creation_method SHELXL-97
_cell_angle_alpha 90.00
_cell_angle_beta 107.278(3)
_cell_angle_gamma 90.00
_cell_formula_units_Z 2
_cell_length_a 10.497(3)
_cell_length_b 18.260(4)
_cell_length_c 17.011(4)
_cell_measurement_reflns_used 6311
_cell_measurement_temperature 123(2)
_cell_measurement_theta_max 25.3458
_cell_measurement_theta_min 3.0178
_cell_volume 3113.5(13)
_computing_cell_refinement 'RIGAKU CrystalClear'
_computing_data_collection 'RIGAKU CrystalClear'
_computing_data_reduction 'RIGAKU CrystalClear'
_computing_molecular_graphics ORTEP-III
_computing_structure_refinement 'SHELXL-97 (Sheldrick, 1997)'
_computing_structure_solution SIR-97
_diffrn_ambient_temperature 123(2)
_diffrn_measured_fraction_theta_full 0.997
_diffrn_measured_fraction_theta_max 0.997
_diffrn_measurement_device_type
;
Saturn70 CCD (4x4 bin mode) with MicroMax-007
;
_diffrn_radiation_monochromator graphite
_diffrn_radiation_source 'fine-focus sealed tube'
_diffrn_radiation_type MoK\a
_diffrn_radiation_wavelength 0.71070
_diffrn_reflns_av_R_equivalents 0.0574
_diffrn_reflns_av_sigmaI/netI 0.0577
_diffrn_reflns_limit_h_max 12
_diffrn_reflns_limit_h_min -12
_diffrn_reflns_limit_k_max 21
_diffrn_reflns_limit_k_min -21
_diffrn_reflns_limit_l_max 20
_diffrn_reflns_limit_l_min -20
_diffrn_reflns_number 20681
_diffrn_reflns_theta_full 25.00
_diffrn_reflns_theta_max 25.00
_diffrn_reflns_theta_min 3.02
_exptl_absorpt_coefficient_mu 0.751
_exptl_absorpt_correction_T_max 0.9925
_exptl_absorpt_correction_T_min 0.8956
_exptl_absorpt_correction_type multi-scan
_exptl_absorpt_process_details 'Jacobson, R. (1998) Private communication'
_exptl_crystal_colour Colorless
_exptl_crystal_density_diffrn 1.243
_exptl_crystal_description Block
_exptl_crystal_F_000 1258
_exptl_crystal_size_max 0.15
_exptl_crystal_size_mid 0.10
_exptl_crystal_size_min 0.01
_refine_diff_density_max 1.236
_refine_diff_density_min -0.693
_refine_diff_density_rms 0.087
_refine_ls_extinction_method none
_refine_ls_goodness_of_fit_ref 1.138
_refine_ls_hydrogen_treatment constr
_refine_ls_matrix_type full
_refine_ls_number_parameters 352
_refine_ls_number_reflns 5466
_refine_ls_number_restraints 127
_refine_ls_restrained_S_all 1.178
_refine_ls_R_factor_all 0.0810
_refine_ls_R_factor_gt 0.0672
_refine_ls_shift/su_max 0.000
_refine_ls_shift/su_mean 0.000
_refine_ls_structure_factor_coef Fsqd
_refine_ls_weighting_details 'calc w=1/[\s^2^(Fo^2^)+(0.0539P)^2^+6.7553P] where P=(Fo^2^+2Fc^2^)/3'
_refine_ls_weighting_scheme calc
_refine_ls_wR_factor_gt 0.1448
_refine_ls_wR_factor_ref 0.1539
_reflns_number_gt 4614
_reflns_number_total 5466
_reflns_threshold_expression >2sigma(I)
_cod_data_source_file ja306062c_si_001.cif
_cod_data_source_block 4
_cod_original_cell_volume 3113.7(13)
_cod_database_code 4118520

loop_
_symmetry_equiv_pos_as_xyz
'x, y, z'
'-x+1/2, y+1/2, -z+1/2'
'-x, -y, -z'
'x-1/2, -y-1/2, z-1/2'

loop_
_atom_site_label
_atom_site_type_symbol
_atom_site_fract_x
_atom_site_fract_y
_atom_site_fract_z
_atom_site_U_iso_or_equiv
_atom_site_adp_type
_atom_site_occupancy
_atom_site_symmetry_multiplicity
_atom_site_calc_flag
_atom_site_refinement_flags
_atom_site_disorder_assembly
_atom_site_disorder_group
Ni1 Ni 0.70236(5) 0.17715(3) 0.24366(3) 0.01993(18) Uani 1 1 d . . .
C1 C 0.8384(5) 0.2006(2) 0.3292(3) 0.0267(10) Uani 1 1 d . . .
O1 O 0.9285(3) 0.21364(19) 0.3859(2) 0.0375(8) Uani 1 1 d . . .
C2 C 0.6961(4) 0.0816(3) 0.2266(3) 0.0255(10) Uani 1 1 d . . .
O2 O 0.6964(3) 0.01901(18) 0.2190(2) 0.0359(8) Uani 1 1 d . . .
P1 P 0.51310(11) 0.22607(6) 0.24924(7) 0.0218(3) Uani 1 1 d . . .
C3 C 0.4402(4) 0.2747(2) 0.1503(3) 0.0236(10) Uani 1 1 d . . .
H45 H 0.3796 0.2410 0.1108 0.028 Uiso 1 1 calc R . .
H46 H 0.3865 0.3166 0.1595 0.028 Uiso 1 1 calc R . .
C4 C 0.5477(4) 0.3030(2) 0.1125(3) 0.0221(9) Uani 1 1 d . . .
H47 H 0.5806 0.3511 0.1371 0.027 Uiso 1 1 calc R . .
H48 H 0.5071 0.3101 0.0526 0.027 Uiso 1 1 calc R . .
P2 P 0.69022(11) 0.23920(6) 0.12989(7) 0.0195(3) Uani 1 1 d . . .
C5 C 0.5216(5) 0.2960(2) 0.3285(3) 0.0252(10) Uani 1 1 d . . .
H1 H 0.4280 0.3111 0.3238 0.030 Uiso 1 1 calc R . .
C6 C 0.5818(5) 0.2631(3) 0.4149(3) 0.0306(11) Uani 1 1 d . . .
H2 H 0.5307 0.2188 0.4207 0.037 Uiso 1 1 calc R . .
H3 H 0.6752 0.2482 0.4219 0.037 Uiso 1 1 calc R . .
C7 C 0.5782(5) 0.3188(3) 0.4817(3) 0.0313(11) Uani 1 1 d . . .
H4 H 0.4843 0.3300 0.4778 0.038 Uiso 1 1 calc R . .
H5 H 0.6208 0.2970 0.5366 0.038 Uiso 1 1 calc R . .
C8 C 0.6492(5) 0.3885(3) 0.4735(3) 0.0332(12) Uani 1 1 d . . .
H6 H 0.7459 0.3786 0.4861 0.040 Uiso 1 1 calc R . .
H7 H 0.6371 0.4246 0.5141 0.040 Uiso 1 1 calc R . .
C9 C 0.5970(5) 0.4210(3) 0.3869(3) 0.0310(11) Uani 1 1 d . . .
H8 H 0.5046 0.4385 0.3779 0.037 Uiso 1 1 calc R . .
H9 H 0.6527 0.4636 0.3824 0.037 Uiso 1 1 calc R . .
C10 C 0.5987(5) 0.3654(2) 0.3200(3) 0.0274(10) Uani 1 1 d . . .
H10 H 0.6921 0.3524 0.3243 0.033 Uiso 1 1 calc R . .
H11 H 0.5579 0.3875 0.2651 0.033 Uiso 1 1 calc R . .
C11 C 0.3716(4) 0.1697(2) 0.2600(3) 0.0272(10) Uani 1 1 d . . .
H12 H 0.3974 0.1532 0.3187 0.033 Uiso 1 1 calc R . .
C12 C 0.3528(5) 0.1006(3) 0.2084(3) 0.0343(12) Uani 1 1 d . . .
H13 H 0.4379 0.0731 0.2222 0.041 Uiso 1 1 calc R . .
H14 H 0.3283 0.1139 0.1494 0.041 Uiso 1 1 calc R . .
C13 C 0.2431(5) 0.0514(3) 0.2236(3) 0.0374(12) Uani 1 1 d . . .
H15 H 0.2294 0.0084 0.1866 0.045 Uiso 1 1 calc R . .
H16 H 0.2723 0.0334 0.2811 0.045 Uiso 1 1 calc R . .
C14 C 0.1127(5) 0.0925(3) 0.2084(3) 0.0396(13) Uani 1 1 d . . .
H17 H 0.0781 0.1054 0.1494 0.048 Uiso 1 1 calc R . .
H18 H 0.0462 0.0605 0.2221 0.048 Uiso 1 1 calc R . .
C15 C 0.1305(5) 0.1609(3) 0.2592(4) 0.0407(13) Uani 1 1 d . . .
H19 H 0.1549 0.1476 0.3183 0.049 Uiso 1 1 calc R . .
H20 H 0.0450 0.1880 0.2453 0.049 Uiso 1 1 calc R . .
C16 C 0.2380(5) 0.2099(3) 0.2445(3) 0.0314(11) Uani 1 1 d . . .
H21 H 0.2505 0.2530 0.2814 0.038 Uiso 1 1 calc R . .
H22 H 0.2086 0.2278 0.1870 0.038 Uiso 1 1 calc R . .
C17 C 0.6545(4) 0.1860(2) 0.0334(3) 0.0207(9) Uani 1 1 d . . .
H23 H 0.6515 0.2210 -0.0123 0.025 Uiso 1 1 calc R . .
C18 C 0.7681(4) 0.1313(2) 0.0387(3) 0.0243(10) Uani 1 1 d . . .
H24 H 0.8537 0.1581 0.0504 0.029 Uiso 1 1 calc R . .
H25 H 0.7748 0.0967 0.0845 0.029 Uiso 1 1 calc R . .
C19 C 0.7435(5) 0.0887(3) -0.0418(3) 0.0286(11) Uani 1 1 d . . .
H26 H 0.7435 0.1229 -0.0869 0.034 Uiso 1 1 calc R . .
H27 H 0.8163 0.0529 -0.0365 0.034 Uiso 1 1 calc R . .
C20 C 0.6111(5) 0.0489(3) -0.0624(3) 0.0283(10) Uani 1 1 d . . .
H28 H 0.6140 0.0117 -0.0195 0.034 Uiso 1 1 calc R . .
H29 H 0.5952 0.0232 -0.1157 0.034 Uiso 1 1 calc R . .
C21 C 0.4973(5) 0.1021(2) -0.0676(3) 0.0261(10) Uani 1 1 d . . .
H30 H 0.4127 0.0744 -0.0784 0.031 Uiso 1 1 calc R . .
H31 H 0.4888 0.1361 -0.1142 0.031 Uiso 1 1 calc R . .
C22 C 0.5205(4) 0.1463(2) 0.0122(3) 0.0237(10) Uani 1 1 d . . .
H32 H 0.4479 0.1825 0.0054 0.028 Uiso 1 1 calc R . .
H33 H 0.5190 0.1130 0.0578 0.028 Uiso 1 1 calc R . .
C23 C 0.8282(4) 0.2999(2) 0.1214(3) 0.0222(9) Uani 1 1 d . . .
H34 H 0.9042 0.2671 0.1209 0.027 Uiso 1 1 calc R . .
C24 C 0.8782(5) 0.3492(3) 0.1966(3) 0.0309(11) Uani 1 1 d . . .
H35 H 0.9012 0.3187 0.2470 0.037 Uiso 1 1 calc R . .
H36 H 0.8060 0.3831 0.1992 0.037 Uiso 1 1 calc R . .
C25 C 1.0006(5) 0.3934(3) 0.1941(3) 0.0337(12) Uani 1 1 d . . .
H37 H 1.0284 0.4259 0.2429 0.040 Uiso 1 1 calc R . .
H38 H 1.0753 0.3597 0.1961 0.040 Uiso 1 1 calc R . .
C26 C 0.9697(6) 0.4395(3) 0.1160(3) 0.0394(13) Uani 1 1 d . . .
H39 H 0.9008 0.4765 0.1165 0.047 Uiso 1 1 calc R . .
H40 H 1.0511 0.4658 0.1139 0.047 Uiso 1 1 calc R . .
C27 C 0.9199(6) 0.3908(3) 0.0406(3) 0.0418(14) Uani 1 1 d . . .
H41 H 0.9923 0.3572 0.0376 0.050 Uiso 1 1 calc R . .
H42 H 0.8962 0.4216 -0.0095 0.050 Uiso 1 1 calc R . .
C28 C 0.7978(5) 0.3460(3) 0.0432(3) 0.0355(12) Uani 1 1 d . . .
H43 H 0.7227 0.3795 0.0410 0.043 Uiso 1 1 calc R . .
H44 H 0.7706 0.3135 -0.0055 0.043 Uiso 1 1 calc R . .
C29 C 0.4634(6) 0.4822(3) -0.0383(3) 0.090(2) Uani 1 1 d DU . .
C30 C 0.3516(8) 0.4478(5) -0.0410(6) 0.072(3) Uani 0.50 1 d PDU A 1
H49 H 0.3024 0.4239 -0.0903 0.086 Uiso 0.50 1 calc PR A 1
C31 C 0.3051(9) 0.4461(6) 0.0272(7) 0.071(3) Uani 0.50 1 d PDU A 1
H50 H 0.2241 0.4212 0.0236 0.085 Uiso 0.50 1 calc PR A 1
C32 C 0.3718(11) 0.4787(6) 0.0979(6) 0.066(3) Uani 0.50 1 d PDU A 1
H51 H 0.3344 0.4803 0.1424 0.080 Uiso 0.50 1 calc PR A 1
C33 C 0.4974(15) 0.5108(12) 0.1065(6) 0.090(5) Uani 0.50 1 d PDU . 1
H52 H 0.5526 0.5268 0.1586 0.108 Uiso 0.50 1 calc PR . 1
C34 C 0.5345(17) 0.4849(14) -0.1021(8) 0.099(6) Uani 0.50 1 d PDU A 2
H53 H 0.4812 0.4598 -0.1519 0.148 Uiso 0.50 1 calc PR A 2
H54 H 0.6213 0.4607 -0.0812 0.148 Uiso 0.50 1 calc PR A 2
H55 H 0.5478 0.5361 -0.1152 0.148 Uiso 0.50 1 calc PR A 2

loop_
_atom_site_aniso_label
_atom_site_aniso_U_11
_atom_site_aniso_U_22
_atom_site_aniso_U_33
_atom_site_aniso_U_23
_atom_site_aniso_U_13
_atom_site_aniso_U_12
Ni1 0.0213(3) 0.0207(3) 0.0178(3) 0.0006(2) 0.0059(2) 0.0014(2)
C1 0.034(3) 0.021(2) 0.027(3) 0.000(2) 0.012(2) 0.003(2)
O1 0.035(2) 0.041(2) 0.0290(19) -0.0060(16) -0.0014(16) -0.0063(17)
C2 0.025(2) 0.031(3) 0.022(2) 0.003(2) 0.0090(19) 0.001(2)
O2 0.047(2) 0.023(2) 0.038(2) -0.0006(15) 0.0126(17) 0.0002(16)
P1 0.0231(6) 0.0230(6) 0.0203(6) 0.0013(5) 0.0081(5) 0.0031(5)
C3 0.021(2) 0.026(2) 0.023(2) 0.0005(19) 0.0054(18) 0.0001(19)
C4 0.025(2) 0.021(2) 0.021(2) 0.0019(18) 0.0085(18) 0.0038(19)
P2 0.0212(6) 0.0201(6) 0.0174(5) -0.0008(4) 0.0060(4) -0.0009(5)
C5 0.025(2) 0.024(2) 0.029(2) 0.001(2) 0.011(2) 0.003(2)
C6 0.043(3) 0.030(3) 0.022(2) 0.004(2) 0.014(2) 0.005(2)
C7 0.035(3) 0.040(3) 0.021(2) -0.002(2) 0.012(2) 0.003(2)
C8 0.036(3) 0.037(3) 0.027(3) -0.006(2) 0.010(2) 0.004(2)
C9 0.037(3) 0.027(3) 0.031(3) -0.005(2) 0.014(2) 0.002(2)
C10 0.031(3) 0.029(3) 0.025(2) 0.003(2) 0.011(2) 0.000(2)
C11 0.023(2) 0.025(2) 0.035(3) 0.003(2) 0.011(2) 0.003(2)
C12 0.032(3) 0.037(3) 0.034(3) -0.007(2) 0.012(2) 0.002(2)
C13 0.024(3) 0.033(3) 0.054(3) -0.007(2) 0.008(2) -0.006(2)
C14 0.026(3) 0.057(4) 0.036(3) -0.001(3) 0.010(2) -0.007(3)
C15 0.029(3) 0.043(3) 0.054(4) -0.001(3) 0.019(3) 0.001(2)
C16 0.025(2) 0.029(3) 0.043(3) 0.002(2) 0.015(2) 0.005(2)
C17 0.023(2) 0.021(2) 0.019(2) 0.0009(18) 0.0076(18) -0.0012(19)
C18 0.024(2) 0.026(2) 0.025(2) -0.0013(19) 0.0097(19) 0.002(2)
C19 0.035(3) 0.028(3) 0.026(2) -0.006(2) 0.013(2) -0.005(2)
C20 0.034(3) 0.026(3) 0.027(2) -0.005(2) 0.013(2) 0.000(2)
C21 0.029(3) 0.027(2) 0.021(2) -0.0051(19) 0.0050(19) -0.007(2)
C22 0.025(2) 0.024(2) 0.021(2) -0.0019(19) 0.0063(19) -0.001(2)
C23 0.027(2) 0.018(2) 0.023(2) -0.0007(18) 0.0110(19) -0.0023(19)
C24 0.042(3) 0.026(3) 0.025(2) -0.004(2) 0.010(2) -0.011(2)
C25 0.039(3) 0.028(3) 0.030(3) -0.004(2) 0.005(2) -0.009(2)
C26 0.047(3) 0.033(3) 0.040(3) -0.003(2) 0.017(3) -0.015(3)
C27 0.056(4) 0.045(3) 0.030(3) -0.006(2) 0.020(3) -0.021(3)
C28 0.043(3) 0.035(3) 0.027(3) 0.003(2) 0.007(2) -0.016(2)
C29 0.118(5) 0.070(4) 0.093(5) 0.031(4) 0.048(4) 0.061(4)
C30 0.077(6) 0.046(5) 0.076(6) -0.003(5) -0.002(5) 0.031(5)
C31 0.076(6) 0.054(6) 0.075(6) 0.014(5) 0.011(5) 0.037(5)
C32 0.062(6) 0.044(6) 0.087(6) 0.003(5) 0.012(5) 0.022(5)
C33 0.102(8) 0.068(7) 0.088(7) -0.006(6) 0.011(6) 0.039(6)
C34 0.118(9) 0.093(9) 0.090(8) 0.017(7) 0.040(7) 0.049(8)

loop_
_atom_type_symbol
_atom_type_description
_atom_type_scat_dispersion_real
_atom_type_scat_dispersion_imag
_atom_type_scat_source
C C 0.0033 0.0016 'International Tables Vol C Tables 4.2.6.8 and 6.1.1.4'
H H 0.0000 0.0000 'International Tables Vol C Tables 4.2.6.8 and 6.1.1.4'
Ni Ni 0.3393 1.1124 'International Tables Vol C Tables 4.2.6.8 and 6.1.1.4'
O O 0.0106 0.0060 'International Tables Vol C Tables 4.2.6.8 and 6.1.1.4'
P P 0.1023 0.0942 'International Tables Vol C Tables 4.2.6.8 and 6.1.1.4'

loop_
_geom_angle_atom_site_label_1
_geom_angle_atom_site_label_2
_geom_angle_atom_site_label_3
_geom_angle
_geom_angle_site_symmetry_1
_geom_angle_site_symmetry_3
C1 Ni1 C2 110.9(2) . .
C1 Ni1 P1 112.65(15) . .
C2 Ni1 P1 114.63(15) . .
C1 Ni1 P2 114.83(15) . .
C2 Ni1 P2 111.86(14) . .
P1 Ni1 P2 90.67(5) . .
O1 C1 Ni1 177.8(4) . .
O2 C2 Ni1 176.8(4) . .
C5 P1 C3 104.5(2) . .
C5 P1 C11 100.3(2) . .
C3 P1 C11 103.2(2) . .
C5 P1 Ni1 117.66(15) . .
C3 P1 Ni1 106.79(14) . .
C11 P1 Ni1 122.40(15) . .
C4 C3 P1 112.5(3) . .
C4 C3 H45 109.1 . .
P1 C3 H45 109.1 . .
C4 C3 H46 109.1 . .
P1 C3 H46 109.1 . .
H45 C3 H46 107.8 . .
C3 C4 P2 112.3(3) . .
C3 C4 H47 109.1 . .
P2 C4 H47 109.1 . .
C3 C4 H48 109.1 . .
P2 C4 H48 109.1 . .
H47 C4 H48 107.9 . .
C17 P2 C4 104.4(2) . .
C17 P2 C23 101.62(19) . .
C4 P2 C23 102.9(2) . .
C17 P2 Ni1 116.82(14) . .
C4 P2 Ni1 107.20(14) . .
C23 P2 Ni1 121.90(14) . .
C10 C5 C6 109.6(4) . .
C10 C5 P1 114.6(3) . .
C6 C5 P1 110.2(3) . .
C10 C5 H1 107.4 . .
C6 C5 H1 107.4 . .
P1 C5 H1 107.4 . .
C7 C6 C5 110.8(4) . .
C7 C6 H2 109.5 . .
C5 C6 H2 109.5 . .
C7 C6 H3 109.5 . .
C5 C6 H3 109.5 . .
H2 C6 H3 108.1 . .
C8 C7 C6 111.8(4) . .
C8 C7 H4 109.3 . .
C6 C7 H4 109.3 . .
C8 C7 H5 109.3 . .
C6 C7 H5 109.3 . .
H4 C7 H5 107.9 . .
C7 C8 C9 111.8(4) . .
C7 C8 H6 109.2 . .
C9 C8 H6 109.2 . .
C7 C8 H7 109.2 . .
C9 C8 H7 109.2 . .
H6 C8 H7 107.9 . .
C10 C9 C8 112.3(4) . .
C10 C9 H8 109.1 . .
C8 C9 H8 109.1 . .
C10 C9 H9 109.1 . .
C8 C9 H9 109.1 . .
H8 C9 H9 107.9 . .
C9 C10 C5 110.8(4) . .
C9 C10 H10 109.5 . .
C5 C10 H10 109.5 . .
C9 C10 H11 109.5 . .
C5 C10 H11 109.5 . .
H10 C10 H11 108.1 . .
C12 C11 C16 110.1(4) . .
C12 C11 P1 112.0(3) . .
C16 C11 P1 115.7(3) . .
C12 C11 H12 106.1 . .
C16 C11 H12 106.1 . .
P1 C11 H12 106.1 . .
C11 C12 C13 111.3(4) . .
C11 C12 H13 109.4 . .
C13 C12 H13 109.4 . .
C11 C12 H14 109.4 . .
C13 C12 H14 109.4 . .
H13 C12 H14 108.0 . .
C14 C13 C12 111.4(4) . .
C14 C13 H15 109.3 . .
C12 C13 H15 109.3 . .
C14 C13 H16 109.3 . .
C12 C13 H16 109.3 . .
H15 C13 H16 108.0 . .
C15 C14 C13 111.3(4) . .
C15 C14 H17 109.4 . .
C13 C14 H17 109.4 . .
C15 C14 H18 109.4 . .
C13 C14 H18 109.4 . .
H17 C14 H18 108.0 . .
C14 C15 C16 111.5(4) . .
C14 C15 H19 109.3 . .
C16 C15 H19 109.3 . .
C14 C15 H20 109.3 . .
C16 C15 H20 109.3 . .
H19 C15 H20 108.0 . .
C15 C16 C11 112.1(4) . .
C15 C16 H21 109.2 . .
C11 C16 H21 109.2 . .
C15 C16 H22 109.2 . .
C11 C16 H22 109.2 . .
H21 C16 H22 107.9 . .
C22 C17 C18 110.5(3) . .
C22 C17 P2 112.9(3) . .
C18 C17 P2 109.9(3) . .
C22 C17 H23 107.8 . .
C18 C17 H23 107.8 . .
P2 C17 H23 107.8 . .
C19 C18 C17 110.9(4) . .
C19 C18 H24 109.5 . .
C17 C18 H24 109.5 . .
C19 C18 H25 109.5 . .
C17 C18 H25 109.5 . .
H24 C18 H25 108.1 . .
C20 C19 C18 110.6(4) . .
C20 C19 H26 109.5 . .
C18 C19 H26 109.5 . .
C20 C19 H27 109.5 . .
C18 C19 H27 109.5 . .
H26 C19 H27 108.1 . .
C19 C20 C21 111.0(4) . .
C19 C20 H28 109.4 . .
C21 C20 H28 109.4 . .
C19 C20 H29 109.4 . .
C21 C20 H29 109.4 . .
H28 C20 H29 108.0 . .
C20 C21 C22 111.6(4) . .
C20 C21 H30 109.3 . .
C22 C21 H30 109.3 . .
C20 C21 H31 109.3 . .
C22 C21 H31 109.3 . .
H30 C21 H31 108.0 . .
C17 C22 C21 110.6(4) . .
C17 C22 H32 109.5 . .
C21 C22 H32 109.5 . .
C17 C22 H33 109.5 . .
C21 C22 H33 109.5 . .
H32 C22 H33 108.1 . .
C28 C23 C24 109.7(4) . .
C28 C23 P2 115.5(3) . .
C24 C23 P2 111.5(3) . .
C28 C23 H34 106.5 . .
C24 C23 H34 106.5 . .
P2 C23 H34 106.5 . .
C23 C24 C25 111.7(4) . .
C23 C24 H35 109.3 . .
C25 C24 H35 109.3 . .
C23 C24 H36 109.3 . .
C25 C24 H36 109.3 . .
H35 C24 H36 107.9 . .
C26 C25 C24 110.7(4) . .
C26 C25 H37 109.5 . .
C24 C25 H37 109.5 . .
C26 C25 H38 109.5 . .
C24 C25 H38 109.5 . .
H37 C25 H38 108.1 . .
C27 C26 C25 110.1(4) . .
C27 C26 H39 109.6 . .
C25 C26 H39 109.6 . .
C27 C26 H40 109.6 . .
C25 C26 H40 109.6 . .
H39 C26 H40 108.2 . .
C26 C27 C28 111.6(4) . .
C26 C27 H41 109.3 . .
C28 C27 H41 109.3 . .
C26 C27 H42 109.3 . .
C28 C27 H42 109.3 . .
H41 C27 H42 108.0 . .
C23 C28 C27 111.1(4) . .
C23 C28 H43 109.4 . .
C27 C28 H43 109.4 . .
C23 C28 H44 109.4 . .
C27 C28 H44 109.4 . .
H43 C28 H44 108.0 . .
C30 C29 C33 120.8(6) . 3_665
C30 C29 C29 118.1(6) . 3_665
C33 C29 C29 121.0(7) 3_665 3_665
C30 C29 C34 128.6(7) . .
C29 C29 C34 113.1(7) 3_665 .
C29 C30 C31 120.8(7) . .
C29 C30 H49 119.6 . .
C31 C30 H49 119.6 . .
C32 C31 C30 121.5(7) . .
C32 C31 H50 119.3 . .
C30 C31 H50 119.3 . .
C31 C32 C33 120.0(7) . .
C31 C32 H51 120.0 . .
C33 C32 H51 120.0 . .
C29 C33 C32 117.8(7) 3_665 .
C29 C33 H52 121.1 3_665 .
C32 C33 H52 121.1 . .
C29 C34 H53 109.5 . .
C29 C34 H54 109.5 . .
H53 C34 H54 109.5 . .
C29 C34 H55 109.5 . .
H53 C34 H55 109.5 . .
H54 C34 H55 109.5 . .

loop_
_geom_bond_atom_site_label_1
_geom_bond_atom_site_label_2
_geom_bond_distance
_geom_bond_site_symmetry_2
Ni1 C1 1.762(5) .
Ni1 C2 1.766(5) .
Ni1 P1 2.2060(13) .
Ni1 P2 2.2134(13) .
C1 O1 1.157(6) .
C2 O2 1.151(5) .
P1 C5 1.840(5) .
P1 C3 1.855(4) .
P1 C11 1.860(5) .
C3 C4 1.544(6) .
C3 H45 0.9900 .
C3 H46 0.9900 .
C4 P2 1.849(4) .
C4 H47 0.9900 .
C4 H48 0.9900 .
P2 C17 1.847(4) .
P2 C23 1.864(4) .
C5 C10 1.533(6) .
C5 C6 1.539(6) .
C5 H1 1.0000 .
C6 C7 1.534(6) .
C6 H2 0.9900 .
C6 H3 0.9900 .
C7 C8 1.503(7) .
C7 H4 0.9900 .
C7 H5 0.9900 .
C8 C9 1.531(7) .
C8 H6 0.9900 .
C8 H7 0.9900 .
C9 C10 1.529(6) .
C9 H8 0.9900 .
C9 H9 0.9900 .
C10 H10 0.9900 .
C10 H11 0.9900 .
C11 C12 1.516(6) .
C11 C16 1.535(6) .
C11 H12 1.0000 .
C12 C13 1.541(7) .
C12 H13 0.9900 .
C12 H14 0.9900 .
C13 C14 1.515(7) .
C13 H15 0.9900 .
C13 H16 0.9900 .
C14 C15 1.499(7) .
C14 H17 0.9900 .
C14 H18 0.9900 .
C15 C16 1.519(7) .
C15 H19 0.9900 .
C15 H20 0.9900 .
C16 H21 0.9900 .
C16 H22 0.9900 .
C17 C22 1.527(6) .
C17 C18 1.538(6) .
C17 H23 1.0000 .
C18 C19 1.528(6) .
C18 H24 0.9900 .
C18 H25 0.9900 .
C19 C20 1.514(6) .
C19 H26 0.9900 .
C19 H27 0.9900 .
C20 C21 1.521(6) .
C20 H28 0.9900 .
C20 H29 0.9900 .
C21 C22 1.535(6) .
C21 H30 0.9900 .
C21 H31 0.9900 .
C22 H32 0.9900 .
C22 H33 0.9900 .
C23 C28 1.524(6) .
C23 C24 1.525(6) .
C23 H34 1.0000 .
C24 C25 1.529(7) .
C24 H35 0.9900 .
C24 H36 0.9900 .
C25 C26 1.524(7) .
C25 H37 0.9900 .
C25 H38 0.9900 .
C26 C27 1.520(7) .
C26 H39 0.9900 .
C26 H40 0.9900 .
C27 C28 1.533(7) .
C27 H41 0.9900 .
C27 H42 0.9900 .
C28 H43 0.9900 .
C28 H44 0.9900 .
C29 C30 1.321(7) .
C29 C33 1.346(8) 3_665
C29 C29 1.456(8) 3_665
C29 C34 1.489(8) .
C30 C31 1.386(8) .
C30 H49 0.9500 .
C31 C32 1.340(8) .
C31 H50 0.9500 .
C32 C33 1.410(8) .
C32 H51 0.9500 .
C33 C29 1.346(8) 3_665
C33 H52 0.9500 .
C34 H53 0.9800 .
C34 H54 0.9800 .
C34 H55 0.9800 .

loop_
_geom_torsion_atom_site_label_1
_geom_torsion_atom_site_label_2
_geom_torsion_atom_site_label_3
_geom_torsion_atom_site_label_4
_geom_torsion
_geom_torsion_site_symmetry_1
_geom_torsion_site_symmetry_4
C1 Ni1 P1 C5 10.5(2) . .
C2 Ni1 P1 C5 138.6(2) . .
P2 Ni1 P1 C5 -106.93(17) . .
C1 Ni1 P1 C3 127.4(2) . .
C2 Ni1 P1 C3 -104.5(2) . .
P2 Ni1 P1 C3 10.01(15) . .
C1 Ni1 P1 C11 -114.4(2) . .
C2 Ni1 P1 C11 13.7(3) . .
P2 Ni1 P1 C11 128.25(19) . .
C5 P1 C3 C4 96.1(3) . .
C11 P1 C3 C4 -159.5(3) . .
Ni1 P1 C3 C4 -29.3(3) . .
P1 C3 C4 P2 36.5(4) . .
C3 C4 P2 C17 97.6(3) . .
C3 C4 P2 C23 -156.6(3) . .
C3 C4 P2 Ni1 -27.0(3) . .
C1 Ni1 P2 C17 135.0(2) . .
C2 Ni1 P2 C17 7.5(2) . .
P1 Ni1 P2 C17 -109.51(16) . .
C1 Ni1 P2 C4 -108.4(2) . .
C2 Ni1 P2 C4 124.1(2) . .
P1 Ni1 P2 C4 7.09(16) . .
C1 Ni1 P2 C23 9.6(2) . .
C2 Ni1 P2 C23 -118.0(2) . .
P1 Ni1 P2 C23 125.01(17) . .
C3 P1 C5 C10 -55.5(4) . .
C11 P1 C5 C10 -162.1(3) . .
Ni1 P1 C5 C10 62.6(4) . .
C3 P1 C5 C6 -179.7(3) . .
C11 P1 C5 C6 73.7(4) . .
Ni1 P1 C5 C6 -61.5(3) . .
C10 C5 C6 C7 58.0(5) . .
P1 C5 C6 C7 -175.0(3) . .
C5 C6 C7 C8 -56.6(5) . .
C6 C7 C8 C9 53.4(5) . .
C7 C8 C9 C10 -52.8(5) . .
C8 C9 C10 C5 54.9(5) . .
C6 C5 C10 C9 -57.2(5) . .
P1 C5 C10 C9 178.4(3) . .
C5 P1 C11 C12 -172.5(3) . .
C3 P1 C11 C12 79.8(4) . .
Ni1 P1 C11 C12 -40.2(4) . .
C5 P1 C11 C16 60.2(4) . .
C3 P1 C11 C16 -47.5(4) . .
Ni1 P1 C11 C16 -167.4(3) . .
C16 C11 C12 C13 -54.6(5) . .
P1 C11 C12 C13 175.2(3) . .
C11 C12 C13 C14 55.5(6) . .
C12 C13 C14 C15 -55.4(6) . .
C13 C14 C15 C16 55.4(6) . .
C14 C15 C16 C11 -55.6(6) . .
C12 C11 C16 C15 54.9(6) . .
P1 C11 C16 C15 -176.8(4) . .
C4 P2 C17 C22 -57.4(3) . .
C23 P2 C17 C22 -164.2(3) . .
Ni1 P2 C17 C22 60.7(3) . .
C4 P2 C17 C18 178.7(3) . .
C23 P2 C17 C18 72.0(3) . .
Ni1 P2 C17 C18 -63.1(3) . .
C22 C17 C18 C19 57.0(5) . .
P2 C17 C18 C19 -177.7(3) . .
C17 C18 C19 C20 -57.5(5) . .
C18 C19 C20 C21 56.9(5) . .
C19 C20 C21 C22 -56.2(5) . .
C18 C17 C22 C21 -55.5(5) . .
P2 C17 C22 C21 -179.1(3) . .
C20 C21 C22 C17 55.5(5) . .
C17 P2 C23 C28 55.1(4) . .
C4 P2 C23 C28 -52.8(4) . .
Ni1 P2 C23 C28 -172.8(3) . .
C17 P2 C23 C24 -178.7(3) . .
C4 P2 C23 C24 73.4(4) . .
Ni1 P2 C23 C24 -46.6(4) . .
C28 C23 C24 C25 -56.6(5) . .
P2 C23 C24 C25 174.2(3) . .
C23 C24 C25 C26 57.4(6) . .
C24 C25 C26 C27 -56.3(6) . .
C25 C26 C27 C28 56.4(6) . .
C24 C23 C28 C27 55.8(6) . .
P2 C23 C28 C27 -177.2(3) . .
C26 C27 C28 C23 -56.7(6) . .
C33 C29 C30 C31 -174.2(14) 3_665 .
C29 C29 C30 C31 0.3(12) 3_665 .
C34 C29 C30 C31 174.5(15) . .
C29 C30 C31 C32 -0.3(14) . .
C30 C31 C32 C33 -5(2) . .
C31 C32 C33 C29 11(3) . 3_665
